data_1571949
loop_
_publ_author_name
'Arnold, Robert E.'
'Saska, Jan'
'Mesquita-Ribeiro, Raquel'
'Dajas-Bailador, Federico'
'Taylor, Laurence'
'Lewis, William'
'Argent, Stephen'
'Shao, Huiling'
'Houk, Kendall N.'
'Denton, Ross M.'

_publ_section_title
;
 Total synthesis, biological evaluation and biosynthetic re-evaluation of
 <i>Illicium</i>-derived neolignans.
;
_journal_issue 30
_journal_name_full 'Chemical science'
_journal_page_first 11783
_journal_page_last 11793
_journal_paper_doi 10.1039/d4sc03232b
_journal_volume 15
_journal_year 2024
_chemical_formula_moiety 'C19 H19 Br O3'
_chemical_formula_sum 'C19 H19 Br O3'
_chemical_formula_weight 375.25
_space_group_crystal_system triclinic
_space_group_IT_number 2
_space_group_name_Hall '-P 1'
_space_group_name_H-M_alt 'P -1'
_atom_sites_solution_hydrogens geom
_atom_sites_solution_primary iterative
_audit_creation_date 2018-02-22
_audit_creation_method
;
Olex2 1.2
(compiled 2017.08.10 svn.r3458 for OlexSys, GUI svn.r5381)
;
_audit_update_record
;
2024-01-23 deposited with the CCDC.	2024-06-13 downloaded from the CCDC.
;
_cell_angle_alpha 90.265(4)
_cell_angle_beta 105.787(4)
_cell_angle_gamma 106.880(4)
_cell_formula_units_Z 2
_cell_length_a 8.0674(3)
_cell_length_b 10.0413(5)
_cell_length_c 11.4509(5)
_cell_measurement_reflns_used 10446
_cell_measurement_temperature 120(2)
_cell_measurement_theta_max 74.4480
_cell_measurement_theta_min 4.0290
_cell_volume 850.63(7)
_computing_cell_refinement 'CrysAlisPro 1.171.38.46 (Rigaku OD, 2015)'
_computing_data_collection 'CrysAlisPro 1.171.38.46 (Rigaku OD, 2015)'
_computing_data_reduction 'CrysAlisPro 1.171.38.46 (Rigaku OD, 2015)'
_computing_molecular_graphics 'Olex2 (Dolomanov et al., 2009)'
_computing_publication_material 'Olex2 (Dolomanov et al., 2009)'
_computing_structure_refinement 'ShelXL (Sheldrick, 2015)'
_computing_structure_solution 'olex2.solve (Bourhis et al., 2015)'
_diffrn_ambient_environment N~2~
_diffrn_ambient_temperature 120(2)
_diffrn_detector 'CCD area detector'
_diffrn_detector_area_resol_mean 10.3613
_diffrn_detector_type 'Agilent Diffraction Atlas detector'
_diffrn_measured_fraction_theta_full 1.000
_diffrn_measured_fraction_theta_max 0.980
_diffrn_measurement_details
;
List of Runs (angles in degrees, time in seconds):

  # Type    Start    End  Width  t~exp~   \w     \q     \k     \f   Frames
#--------------------------------------------------------------------------
  1  \w    -50.00  34.00   1.00    2.50    --  -38.50  38.00 -60.00   84
  2  \w   -109.00 -12.00   1.00    2.50    --  -38.50 -57.00   0.00   97
  3  \w    -65.00  32.00   1.00    2.50    --  -38.50  57.00 150.00   97
  4  \w      1.00  83.00   1.00    2.50    --   43.32 -99.00-150.00   82
  5  \w      1.00  83.00   1.00    2.50    --   43.32 -99.00-120.00   82
  6  \w     35.00  98.00   1.00   10.00    --  106.13 -45.00 -60.00   63
  7  \w     31.00  91.00   1.00   10.00    --  106.13 -30.00-120.00   60
  8  \w     32.00 138.00   1.00   10.00    --  106.13 -77.00 120.00  106
  9  \w     31.00  91.00   1.00   10.00    --  106.13 -30.00  90.00   60
 10  \w     25.00 109.00   1.00   10.00    --  106.13 -95.00  60.00   84
 11  \w     25.00 109.00   1.00   10.00    --  106.13 -95.00-120.00   84
 12  \w     35.00  98.00   1.00   10.00    --  106.13 -45.00-150.00   63
 13  \w     35.00 121.00   1.00   10.00    --  106.13-125.00 -60.00   86
 14  \w     31.00  91.00   1.00   10.00    --  106.13 -30.00 120.00   60
 15  \w     35.00  98.00   1.00   10.00    --  106.13 -45.00  30.00   63
 16  \w     31.00  91.00   1.00   10.00    --  106.13 -30.00  60.00   60
 17  \w     25.00 109.00   1.00   10.00    --  106.13 -95.00 -30.00   84
 18  \w     19.00 178.00   1.00   10.00    --  106.13   0.00 -90.00  159
 19  \w    -50.00  34.00   1.00    2.50    --  -38.50  38.00  60.00   84
 20  \w     17.00 113.00   1.00    2.50    --   43.32  57.00 -90.00   96
 21  \w     12.00 117.00   1.00    2.50    --   43.32  77.00 150.00  105
 22  \w     17.00 113.00   1.00    2.50    --   43.32  57.00  60.00   96
 23  \w     12.00 117.00   1.00    2.50    --   43.32  77.00 -60.00  105
 24  \w     82.00 178.00   1.00   10.00    --  106.13  30.00 -30.00   96
 25  \w     75.00 178.00   1.00   10.00    --  106.13  77.00 150.00  103
 26  \w     61.00 178.00   1.00   10.00    --  106.13  15.00  90.00  117
 27  \w     82.00 177.00   1.00   10.00    --  106.13  45.00 -90.00   95
 28  \w     79.00 176.00   1.00   10.00    --  106.13  61.00-150.00   97
 29  \w     79.00 176.00   1.00   10.00    --  106.13  61.00   0.00   97
 30  \w     75.00 178.00   1.00   10.00    --  106.13  77.00  60.00  103
 31  \w     79.00 176.00   1.00   10.00    --  106.13  61.00 -30.00   97
 32  \w     75.00 178.00   1.00   10.00    --  106.13  77.00-180.00  103
 33  \w     79.00 176.00   1.00   10.00    --  106.13  61.00 120.00   97
 34  \w     12.00  67.00   1.00    2.50    --   43.32  77.00  90.00   55
;
_diffrn_measurement_device '\k-geometry diffractometer'
_diffrn_measurement_device_type 'SuperNova, Atlas'
_diffrn_measurement_method '\w scans'
_diffrn_orient_matrix_type 'CrysAlisPro convention (1999,Acta A55,543-557)'
_diffrn_orient_matrix_UB_11 0.1419749000
_diffrn_orient_matrix_UB_12 0.1015917000
_diffrn_orient_matrix_UB_13 -0.0504568000
_diffrn_orient_matrix_UB_21 0.1122728000
_diffrn_orient_matrix_UB_22 -0.1028947000
_diffrn_orient_matrix_UB_23 0.0193747000
_diffrn_orient_matrix_UB_31 -0.1029666000
_diffrn_orient_matrix_UB_32 -0.0707896000
_diffrn_orient_matrix_UB_33 -0.1295689000
_diffrn_radiation_monochromator mirror
_diffrn_radiation_probe x-ray
_diffrn_radiation_type CuK\a
_diffrn_radiation_wavelength 1.54184
_diffrn_reflns_av_R_equivalents 0.0294
_diffrn_reflns_av_unetI/netI 0.0173
_diffrn_reflns_Laue_measured_fraction_full 1.000
_diffrn_reflns_Laue_measured_fraction_max 0.980
_diffrn_reflns_limit_h_max 10
_diffrn_reflns_limit_h_min -9
_diffrn_reflns_limit_k_max 12
_diffrn_reflns_limit_k_min -12
_diffrn_reflns_limit_l_max 13
_diffrn_reflns_limit_l_min -14
_diffrn_reflns_number 16326
_diffrn_reflns_point_group_measured_fraction_full 1.000
_diffrn_reflns_point_group_measured_fraction_max 0.980
_diffrn_reflns_theta_full 67.684
_diffrn_reflns_theta_max 74.626
_diffrn_reflns_theta_min 4.029
_diffrn_source 'microfocus sealed tube'
_diffrn_source_type 'Agilent Diffraction microfocus tube'
_exptl_absorpt_coefficient_mu 3.393
_exptl_absorpt_correction_T_max 1.000
_exptl_absorpt_correction_T_min 0.455
_exptl_absorpt_correction_type gaussian
_exptl_absorpt_process_details
;
CrysAlisPro 1.171.38.46 (Rigaku Oxford Diffraction, 2015)
Numerical absorption correction based on gaussian integration over
			a multifaceted crystal model
Empirical absorption correction using spherical harmonics,
 implemented in SCALE3 ABSPACK scaling algorithm.
;
_exptl_crystal_colour 'clear colourless'
_exptl_crystal_colour_lustre clear
_exptl_crystal_colour_primary colourless
_exptl_crystal_density_diffrn 1.465
_exptl_crystal_description needle
_exptl_crystal_F_000 384
_exptl_crystal_recrystallization_method 'Re-crystallisation from solvent: diethyl ether, petroleum ether'
_exptl_crystal_size_max 0.391
_exptl_crystal_size_mid 0.06
_exptl_crystal_size_min 0.028
_refine_diff_density_max 0.362
_refine_diff_density_min -0.315
_refine_diff_density_rms 0.057
_refine_ls_extinction_method none
_refine_ls_goodness_of_fit_ref 1.060
_refine_ls_hydrogen_treatment constr
_refine_ls_matrix_type full
_refine_ls_number_parameters 209
_refine_ls_number_reflns 3423
_refine_ls_number_restraints 0
_refine_ls_restrained_S_all 1.060
_refine_ls_R_factor_all 0.0242
_refine_ls_R_factor_gt 0.0234
_refine_ls_shift/su_max 0.001
_refine_ls_shift/su_mean 0.000
_refine_ls_structure_factor_coef Fsqd
_refine_ls_weighting_details 'w=1/[\s^2^(Fo^2^)+(0.0326P)^2^+0.5214P] where P=(Fo^2^+2Fc^2^)/3'
_refine_ls_weighting_scheme calc
_refine_ls_wR_factor_gt 0.0612
_refine_ls_wR_factor_ref 0.0617
_reflns_Friedel_coverage 0.000
_reflns_number_gt 3321
_reflns_number_total 3423
_reflns_threshold_expression 'I > 2\s(I)'
_cod_data_source_file d4sc03232b2.cif
_cod_data_source_block 30
_cod_depositor_comments 'Adding full bibliography for 1571943--1571950.cif.'
_cod_database_code 1571949
_shelx_shelxl_version_number 2018/1
_chemical_oxdiff_formula 'C19 H19 Br O3'
_chemical_oxdiff_usercomment 'REARDG #17455 SN-1272 IN FOMBLIN FILM ON A MICROMOUNT FOR REA/RD'
_shelx_space_group_comment
;
The symmetry employed for this shelxl refinement is uniquely defined
by the following loop, which should always be used as a source of
symmetry information in preference to the above space-group names.
They are only intended as comments.
;
_shelx_estimated_absorpt_t_max 0.911
_shelx_estimated_absorpt_t_min 0.350
_reflns_odcompleteness_completeness 100.00
_reflns_odcompleteness_iscentric 1
_reflns_odcompleteness_theta 67.13
_olex2_refinement_description
;
1. Fixed Uiso
 At 1.2 times of:
  All C(H) groups, All C(H,H) groups
 At 1.5 times of:
  All C(H,H,H) groups
2.a Ternary CH refined with riding coordinates:
 C2(H2)
2.b Secondary CH2 refined with riding coordinates:
 C3(H3A,H3B), C12(H12A,H12B), C20(H20A,H20B)
2.c Aromatic/amide H refined with riding coordinates:
 C6(H6), C8(H8), C14(H14), C15(H15), C17(H17), C18(H18), C21(H21)
2.d X=CH2 refined with riding coordinates:
 C22(H22A,H22B)
2.e Idealised Me refined as rotating group:
 C13(H13A,H13B,H13C)
;
_olex2_date_sample_data_collection 2018-02-20
_olex2_date_sample_submission 2018-01-16
_olex2_submission_original_sample_id RA-320-001
_olex2_submission_special_instructions 'No special instructions were received'
_oxdiff_exptl_absorpt_empirical_details
;
Empirical correction (ABSPACK) includes:
- Absorption correction using spherical harmonics
- Frame scaling
;
_oxdiff_exptl_absorpt_empirical_full_max 1.253
_oxdiff_exptl_absorpt_empirical_full_min 0.710

loop_
_space_group_symop_operation_xyz
'x, y, z'
'-x, -y, -z'

loop_
_atom_site_label
_atom_site_type_symbol
_atom_site_fract_x
_atom_site_fract_y
_atom_site_fract_z
_atom_site_U_iso_or_equiv
_atom_site_adp_type
_atom_site_occupancy
_atom_site_site_symmetry_order
_atom_site_calc_flag
_atom_site_refinement_flags_posn
_atom_site_refinement_flags_adp
_atom_site_refinement_flags_occupancy
_atom_site_disorder_assembly
_atom_site_disorder_group
O1 O 0.64606(14) 0.71997(12) 0.32510(11) 0.0198(2) Uani 1 1 d . . . . .
C2 C 0.7119(2) 0.61153(16) 0.38244(15) 0.0197(3) Uani 1 1 d . . . . .
H2 H 0.622112 0.555360 0.422530 0.024 Uiso 1 1 calc R . . . .
C3 C 0.8897(2) 0.67307(16) 0.47845(15) 0.0189(3) Uani 1 1 d . . . . .
H3A H 0.931040 0.596371 0.518083 0.023 Uiso 1 1 calc R . . . .
H3B H 0.872002 0.730773 0.541622 0.023 Uiso 1 1 calc R . . . .
C4 C 1.0385(2) 0.76477(16) 0.42527(14) 0.0165(3) Uani 1 1 d . . . . .
C5 C 0.9543(2) 0.85029(16) 0.32955(14) 0.0168(3) Uani 1 1 d . . . . .
C6 C 1.0657(2) 0.95881(17) 0.28476(15) 0.0197(3) Uani 1 1 d . . . . .
H6 H 1.192995 0.978380 0.315012 0.024 Uiso 1 1 calc R . . . .
C7 C 0.9964(2) 1.03933(17) 0.19724(15) 0.0208(3) Uani 1 1 d . . . . .
C8 C 0.8092(2) 1.01193(17) 0.15601(15) 0.0208(3) Uani 1 1 d . . . . .
H8 H 0.758331 1.066725 0.097681 0.025 Uiso 1 1 calc R . . . .
C9 C 0.6978(2) 0.90465(17) 0.20041(14) 0.0186(3) Uani 1 1 d . . . . .
C10 C 0.7670(2) 0.82186(16) 0.28591(14) 0.0168(3) Uani 1 1 d . . . . .
O11 O 0.73141(15) 0.52315(12) 0.29600(11) 0.0221(2) Uani 1 1 d . . . . .
C12 C 0.5641(2) 0.45698(19) 0.20373(17) 0.0276(4) Uani 1 1 d . . . . .
H12A H 0.525105 0.527406 0.152114 0.033 Uiso 1 1 calc R . . . .
H12B H 0.468336 0.411958 0.242267 0.033 Uiso 1 1 calc R . . . .
C13 C 0.5946(3) 0.3497(2) 0.1277(2) 0.0391(5) Uani 1 1 d . . . . .
H13A H 0.482816 0.304494 0.063292 0.059 Uiso 1 1 calc GR . . . .
H13B H 0.630358 0.279257 0.179192 0.059 Uiso 1 1 calc GR . . . .
H13C H 0.690641 0.394994 0.090840 0.059 Uiso 1 1 calc GR . . . .
C14 C 1.1785(2) 0.86060(17) 0.52979(15) 0.0202(3) Uani 1 1 d . . . . .
H14 H 1.145207 0.930105 0.566371 0.024 Uiso 1 1 calc R . . . .
C15 C 1.3464(2) 0.85430(18) 0.57440(15) 0.0228(3) Uani 1 1 d . . . . .
H15 H 1.427142 0.918324 0.641106 0.027 Uiso 1 1 calc R . . . .
C16 C 1.4099(2) 0.75070(18) 0.52293(15) 0.0221(3) Uani 1 1 d . . . . .
C17 C 1.2860(2) 0.66766(17) 0.41058(15) 0.0208(3) Uani 1 1 d . . . . .
H17 H 1.326847 0.607698 0.368502 0.025 Uiso 1 1 calc R . . . .
C18 C 1.1181(2) 0.67385(16) 0.36589(14) 0.0177(3) Uani 1 1 d . . . . .
H18 H 1.044315 0.618023 0.292629 0.021 Uiso 1 1 calc R . . . .
O19 O 1.55674(17) 0.73393(16) 0.57195(12) 0.0319(3) Uani 1 1 d . . . . .
C20 C 1.1241(2) 1.15015(19) 0.14643(17) 0.0271(4) Uani 1 1 d . . . . .
H20A H 1.239208 1.189244 0.211469 0.033 Uiso 1 1 calc R . . . .
H20B H 1.151055 1.104854 0.079828 0.033 Uiso 1 1 calc R . . . .
C21 C 1.0547(3) 1.26745(19) 0.09871(18) 0.0305(4) Uani 1 1 d . . . . .
H21 H 1.020261 1.318853 0.152868 0.037 Uiso 1 1 calc R . . . .
C22 C 1.0376(3) 1.3051(2) -0.0126(2) 0.0384(5) Uani 1 1 d . . . . .
H22A H 1.070700 1.256232 -0.069412 0.046 Uiso 1 1 calc R . . . .
H22B H 0.992216 1.381228 -0.036317 0.046 Uiso 1 1 calc R . . . .
Br23 Br 0.44335(2) 0.86941(2) 0.14596(2) 0.02289(7) Uani 1 1 d . . . . .

loop_
_atom_site_aniso_label
_atom_site_aniso_U_11
_atom_site_aniso_U_22
_atom_site_aniso_U_33
_atom_site_aniso_U_23
_atom_site_aniso_U_13
_atom_site_aniso_U_12
O1 0.0137(5) 0.0217(5) 0.0246(6) 0.0050(5) 0.0067(4) 0.0050(4)
C2 0.0169(7) 0.0211(7) 0.0231(8) 0.0036(6) 0.0086(6) 0.0063(6)
C3 0.0179(7) 0.0223(7) 0.0194(8) 0.0034(6) 0.0082(6) 0.0076(6)
C4 0.0136(7) 0.0181(7) 0.0174(7) 0.0001(6) 0.0039(6) 0.0049(6)
C5 0.0155(7) 0.0190(7) 0.0156(7) -0.0008(6) 0.0037(6) 0.0056(6)
C6 0.0139(7) 0.0237(8) 0.0189(8) 0.0003(6) 0.0028(6) 0.0037(6)
C7 0.0192(8) 0.0212(7) 0.0193(8) 0.0005(6) 0.0044(6) 0.0029(6)
C8 0.0214(8) 0.0226(8) 0.0165(8) 0.0014(6) 0.0019(6) 0.0071(6)
C9 0.0139(7) 0.0229(7) 0.0172(7) -0.0013(6) 0.0015(6) 0.0059(6)
C10 0.0151(7) 0.0179(7) 0.0168(7) -0.0015(6) 0.0048(6) 0.0040(6)
O11 0.0165(5) 0.0226(5) 0.0261(6) -0.0023(5) 0.0070(5) 0.0035(4)
C12 0.0201(8) 0.0305(9) 0.0270(9) -0.0034(7) 0.0045(7) 0.0019(7)
C13 0.0350(11) 0.0409(11) 0.0360(11) -0.0124(9) 0.0105(9) 0.0032(9)
C14 0.0207(8) 0.0213(7) 0.0186(8) 0.0011(6) 0.0049(6) 0.0070(6)
C15 0.0190(8) 0.0265(8) 0.0183(8) -0.0025(6) 0.0006(6) 0.0042(6)
C16 0.0160(7) 0.0316(9) 0.0196(8) 0.0041(7) 0.0059(6) 0.0074(6)
C17 0.0182(8) 0.0256(8) 0.0218(8) 0.0025(6) 0.0089(6) 0.0084(6)
C18 0.0165(7) 0.0198(7) 0.0176(7) 0.0013(6) 0.0064(6) 0.0050(6)
O19 0.0190(6) 0.0540(8) 0.0246(6) 0.0005(6) 0.0030(5) 0.0171(6)
C20 0.0208(8) 0.0300(9) 0.0255(9) 0.0071(7) 0.0046(7) 0.0019(7)
C21 0.0305(9) 0.0246(8) 0.0339(10) 0.0041(7) 0.0104(8) 0.0034(7)
C22 0.0446(12) 0.0312(10) 0.0347(11) 0.0101(8) 0.0059(9) 0.0096(9)
Br23 0.01430(10) 0.03118(11) 0.02145(10) 0.00149(7) 0.00105(7) 0.00808(7)

loop_
_atom_type_symbol
_atom_type_description
_atom_type_scat_dispersion_real
_atom_type_scat_dispersion_imag
_atom_type_scat_source
C C 0.0181 0.0091 'International Tables Vol C Tables 4.2.6.8 and 6.1.1.4'
H H 0.0000 0.0000 'International Tables Vol C Tables 4.2.6.8 and 6.1.1.4'
O O 0.0492 0.0322 'International Tables Vol C Tables 4.2.6.8 and 6.1.1.4'
Br Br -0.6763 1.2805 'International Tables Vol C Tables 4.2.6.8 and 6.1.1.4'

loop_
_exptl_crystal_face_index_h
_exptl_crystal_face_index_k
_exptl_crystal_face_index_l
_exptl_crystal_face_perp_dist
0 1 0 0.0010
0 -1 0 0.0270
0 -1 1 0.0151
0 1 -1 0.0140
4 -2 -5 0.1443
-5 1 1 0.1969
0 -2 -6 0.0396

loop_
_geom_angle_atom_site_label_1
_geom_angle_atom_site_label_2
_geom_angle_atom_site_label_3
_geom_angle
_geom_angle_site_symmetry_1
_geom_angle_site_symmetry_3
_geom_angle_publ_flag
C10 O1 C2 115.91(11) . . ?
O1 C2 H2 108.5 . . ?
O1 C2 C3 110.57(13) . . ?
C3 C2 H2 108.5 . . ?
O11 C2 O1 110.47(13) . . ?
O11 C2 H2 108.5 . . ?
O11 C2 C3 110.11(13) . . ?
C2 C3 H3A 109.1 . . ?
C2 C3 H3B 109.1 . . ?
C2 C3 C4 112.53(13) . . ?
H3A C3 H3B 107.8 . . ?
C4 C3 H3A 109.1 . . ?
C4 C3 H3B 109.1 . . ?
C5 C4 C3 109.07(12) . . ?
C14 C4 C3 106.66(13) . . ?
C14 C4 C5 110.01(12) . . ?
C14 C4 C18 111.68(13) . . ?
C18 C4 C3 110.41(12) . . ?
C18 C4 C5 108.97(12) . . ?
C6 C5 C4 119.74(13) . . ?
C6 C5 C10 119.08(14) . . ?
C10 C5 C4 121.18(13) . . ?
C5 C6 H6 118.9 . . ?
C7 C6 C5 122.16(15) . . ?
C7 C6 H6 118.9 . . ?
C6 C7 C8 118.32(14) . . ?
C6 C7 C20 119.67(15) . . ?
C8 C7 C20 121.98(15) . . ?
C7 C8 H8 120.1 . . ?
C9 C8 C7 119.79(15) . . ?
C9 C8 H8 120.1 . . ?
C8 C9 C10 121.88(14) . . ?
C8 C9 Br23 119.70(12) . . ?
C10 C9 Br23 118.42(12) . . ?
O1 C10 C5 123.86(14) . . ?
O1 C10 C9 117.35(13) . . ?
C9 C10 C5 118.74(14) . . ?
C2 O11 C12 112.81(12) . . ?
O11 C12 H12A 110.1 . . ?
O11 C12 H12B 110.1 . . ?
O11 C12 C13 108.13(15) . . ?
H12A C12 H12B 108.4 . . ?
C13 C12 H12A 110.1 . . ?
C13 C12 H12B 110.1 . . ?
C12 C13 H13A 109.5 . . ?
C12 C13 H13B 109.5 . . ?
C12 C13 H13C 109.5 . . ?
H13A C13 H13B 109.5 . . ?
H13A C13 H13C 109.5 . . ?
H13B C13 H13C 109.5 . . ?
C4 C14 H14 117.9 . . ?
C15 C14 C4 124.16(15) . . ?
C15 C14 H14 117.9 . . ?
C14 C15 H15 119.2 . . ?
C14 C15 C16 121.59(16) . . ?
C16 C15 H15 119.2 . . ?
C17 C16 C15 116.02(14) . . ?
O19 C16 C15 121.75(16) . . ?
O19 C16 C17 122.22(16) . . ?
C16 C17 H17 119.0 . . ?
C18 C17 C16 121.99(15) . . ?
C18 C17 H17 119.0 . . ?
C4 C18 H18 118.2 . . ?
C17 C18 C4 123.60(15) . . ?
C17 C18 H18 118.2 . . ?
C7 C20 H20A 108.6 . . ?
C7 C20 H20B 108.6 . . ?
H20A C20 H20B 107.5 . . ?
C21 C20 C7 114.84(15) . . ?
C21 C20 H20A 108.6 . . ?
C21 C20 H20B 108.6 . . ?
C20 C21 H21 117.5 . . ?
C22 C21 C20 124.9(2) . . ?
C22 C21 H21 117.5 . . ?
C21 C22 H22A 120.0 . . ?
C21 C22 H22B 120.0 . . ?
H22A C22 H22B 120.0 . . ?

loop_
_geom_bond_atom_site_label_1
_geom_bond_atom_site_label_2
_geom_bond_distance
_geom_bond_site_symmetry_2
_geom_bond_publ_flag
O1 C2 1.4324(19) . ?
O1 C10 1.3649(18) . ?
C2 H2 1.0000 . ?
C2 C3 1.506(2) . ?
C2 O11 1.396(2) . ?
C3 H3A 0.9900 . ?
C3 H3B 0.9900 . ?
C3 C4 1.555(2) . ?
C4 C5 1.531(2) . ?
C4 C14 1.502(2) . ?
C4 C18 1.510(2) . ?
C5 C6 1.395(2) . ?
C5 C10 1.397(2) . ?
C6 H6 0.9500 . ?
C6 C7 1.391(2) . ?
C7 C8 1.396(2) . ?
C7 C20 1.518(2) . ?
C8 H8 0.9500 . ?
C8 C9 1.385(2) . ?
C9 C10 1.393(2) . ?
C9 Br23 1.8997(15) . ?
O11 C12 1.441(2) . ?
C12 H12A 0.9900 . ?
C12 H12B 0.9900 . ?
C12 C13 1.497(3) . ?
C13 H13A 0.9800 . ?
C13 H13B 0.9800 . ?
C13 H13C 0.9800 . ?
C14 H14 0.9500 . ?
C14 C15 1.332(2) . ?
C15 H15 0.9500 . ?
C15 C16 1.469(2) . ?
C16 C17 1.468(2) . ?
C16 O19 1.226(2) . ?
C17 H17 0.9500 . ?
C17 C18 1.331(2) . ?
C18 H18 0.9500 . ?
C20 H20A 0.9900 . ?
C20 H20B 0.9900 . ?
C20 C21 1.491(3) . ?
C21 H21 0.9500 . ?
C21 C22 1.314(3) . ?
C22 H22A 0.9500 . ?
C22 H22B 0.9500 . ?

loop_
_geom_torsion_atom_site_label_1
_geom_torsion_atom_site_label_2
_geom_torsion_atom_site_label_3
_geom_torsion_atom_site_label_4
_geom_torsion
_geom_torsion_site_symmetry_1
_geom_torsion_site_symmetry_2
_geom_torsion_site_symmetry_3
_geom_torsion_site_symmetry_4
_geom_torsion_publ_flag
O1 C2 C3 C4 -60.13(16) . . . . ?
O1 C2 O11 C12 -59.64(16) . . . . ?
C2 O1 C10 C5 -20.4(2) . . . . ?
C2 O1 C10 C9 161.84(14) . . . . ?
C2 C3 C4 C5 39.92(17) . . . . ?
C2 C3 C4 C14 158.70(13) . . . . ?
C2 C3 C4 C18 -79.78(16) . . . . ?
C2 O11 C12 C13 -171.69(15) . . . . ?
C3 C2 O11 C12 177.96(13) . . . . ?
C3 C4 C5 C6 168.40(14) . . . . ?
C3 C4 C5 C10 -11.53(19) . . . . ?
C3 C4 C14 C15 112.85(17) . . . . ?
C3 C4 C18 C17 -110.69(17) . . . . ?
C4 C5 C6 C7 179.62(14) . . . . ?
C4 C5 C10 O1 1.2(2) . . . . ?
C4 C5 C10 C9 178.86(14) . . . . ?
C4 C14 C15 C16 0.4(3) . . . . ?
C5 C4 C14 C15 -128.99(16) . . . . ?
C5 C4 C18 C17 129.54(16) . . . . ?
C5 C6 C7 C8 1.7(2) . . . . ?
C5 C6 C7 C20 -176.27(15) . . . . ?
C6 C5 C10 O1 -178.76(14) . . . . ?
C6 C5 C10 C9 -1.1(2) . . . . ?
C6 C7 C8 C9 -1.5(2) . . . . ?
C6 C7 C20 C21 -154.50(16) . . . . ?
C7 C8 C9 C10 0.0(2) . . . . ?
C7 C8 C9 Br23 179.07(12) . . . . ?
C7 C20 C21 C22 -123.3(2) . . . . ?
C8 C7 C20 C21 27.6(2) . . . . ?
C8 C9 C10 O1 179.17(14) . . . . ?
C8 C9 C10 C5 1.3(2) . . . . ?
C10 O1 C2 C3 49.16(17) . . . . ?
C10 O1 C2 O11 -72.98(16) . . . . ?
C10 C5 C6 C7 -0.4(2) . . . . ?
O11 C2 C3 C4 62.22(16) . . . . ?
C14 C4 C5 C6 51.74(18) . . . . ?
C14 C4 C5 C10 -128.19(15) . . . . ?
C14 C4 C18 C17 7.8(2) . . . . ?
C14 C15 C16 C17 7.6(2) . . . . ?
C14 C15 C16 O19 -171.58(17) . . . . ?
C15 C16 C17 C18 -7.7(2) . . . . ?
C16 C17 C18 C4 -0.3(2) . . . . ?
C18 C4 C5 C6 -71.01(18) . . . . ?
C18 C4 C5 C10 109.06(16) . . . . ?
C18 C4 C14 C15 -7.9(2) . . . . ?
O19 C16 C17 C18 171.54(16) . . . . ?
C20 C7 C8 C9 176.48(16) . . . . ?
Br23 C9 C10 O1 0.04(19) . . . . ?
Br23 C9 C10 C5 -177.80(11) . . . . ?

loop_
_exptl_oxdiff_crystal_face_indexfrac_h
_exptl_oxdiff_crystal_face_indexfrac_k
_exptl_oxdiff_crystal_face_indexfrac_l
_exptl_oxdiff_crystal_face_x
_exptl_oxdiff_crystal_face_y
_exptl_oxdiff_crystal_face_z
-0.0004 1.0000 0.0007 0.1015 -0.1029 -0.0708
0.0004 -1.0000 -0.0007 -0.1015 0.1029 0.0708
0.0000 -0.9999 0.9969 -0.1519 0.1222 -0.0584
-0.0000 0.9999 -0.9969 0.1519 -0.1222 0.0584
3.9997 -1.9949 -4.9956 0.6173 0.5575 0.3767
-4.9973 0.9931 1.0062 -0.6594 -0.6437 0.3139
0.0028 -2.0007 -5.9868 0.0992 0.0902 0.9170
